data_2235050
loop_
_publ_author_name
'Fun, Hoong-Kun'
'Loh, Wan-Sin'
'Samshuddin, S.'
'Narayana, B.'
'Sarojini, B. K.'

_publ_section_title
;
 (2<i>E</i>)-3-(4-Cyanophenyl)-1-(4,4''-difluoro-5'-methoxy-1,1':3',1''-terphenyl-4'-yl)prop-2-en-1-one
;
_journal_coeditor_code HB6802
_journal_issue 6
_journal_name_full 'Acta Crystallographica Section E'
_journal_page_first o1877
_journal_page_last o1878
_journal_paper_doi 10.1107/S1600536812023124
_journal_volume 68
_journal_year 2012
_chemical_formula_iupac 'C29 H19 F2 N O2'
_chemical_formula_moiety 'C29 H19 F2 N O2'
_chemical_formula_sum 'C29 H19 F2 N O2'
_chemical_formula_weight 451.45
_chemical_name_systematic
;
(2<i>E</i>)-3-(4-Cyanophenyl)-1-(4,4''-difluoro-5'-methoxy-1,1':3',1''-
terphenyl-4'-yl)prop-2-en-1-one
;
_space_group_IT_number 2
_symmetry_cell_setting triclinic
_symmetry_space_group_name_Hall '-P 1'
_symmetry_space_group_name_H-M 'P -1'
_atom_sites_solution_hydrogens geom
_atom_sites_solution_primary direct
_atom_sites_solution_secondary difmap
_audit_creation_method SHELXL-97
_cell_angle_alpha 96.1080(10)
_cell_angle_beta 90.4150(10)
_cell_angle_gamma 104.7640(10)
_cell_formula_units_Z 2
_cell_length_a 6.9656(2)
_cell_length_b 11.2404(3)
_cell_length_c 14.6014(3)
_cell_measurement_reflns_used 6297
_cell_measurement_temperature 100.0(10)
_cell_measurement_theta_max 30.13
_cell_measurement_theta_min 2.22
_cell_volume 1098.51(5)
_computing_cell_refinement 'SAINT (Bruker, 2009)'
_computing_data_collection 'APEX2 (Bruker, 2009)'
_computing_data_reduction 'SAINT (Bruker, 2009)'
_computing_molecular_graphics 'SHELXTL (Sheldrick, 2008)'
_computing_publication_material
;
SHELXTL (Sheldrick, 2008) and PLATON (Spek, 2009)
;
_computing_structure_refinement 'SHELXTL (Sheldrick, 2008)'
_computing_structure_solution 'SHELXTL (Sheldrick, 2008)'
_diffrn_ambient_temperature 100.00(10)
_diffrn_measured_fraction_theta_full 0.988
_diffrn_measured_fraction_theta_max 0.988
_diffrn_measurement_device_type 'Bruker APEXII CCD'
_diffrn_measurement_method '\f and \w scans'
_diffrn_radiation_monochromator graphite
_diffrn_radiation_source 'fine-focus sealed tube'
_diffrn_radiation_type MoK\a
_diffrn_radiation_wavelength 0.71073
_diffrn_reflns_av_R_equivalents 0.0359
_diffrn_reflns_av_sigmaI/netI 0.0389
_diffrn_reflns_limit_h_max 8
_diffrn_reflns_limit_h_min -8
_diffrn_reflns_limit_k_max 13
_diffrn_reflns_limit_k_min -13
_diffrn_reflns_limit_l_max 17
_diffrn_reflns_limit_l_min -17
_diffrn_reflns_number 17054
_diffrn_reflns_theta_full 25.00
_diffrn_reflns_theta_max 25.00
_diffrn_reflns_theta_min 2.22
_diffrn_standards_number 0
_exptl_absorpt_coefficient_mu 0.097
_exptl_absorpt_correction_T_max 0.9885
_exptl_absorpt_correction_T_min 0.9679
_exptl_absorpt_correction_type multi-scan
_exptl_absorpt_process_details '(<i>SADABS</i>; Bruker, 2009)'
_exptl_crystal_colour colourless
_exptl_crystal_density_diffrn 1.365
_exptl_crystal_density_method 'not measured'
_exptl_crystal_description plate
_exptl_crystal_F_000 468
_exptl_crystal_size_max 0.34
_exptl_crystal_size_mid 0.20
_exptl_crystal_size_min 0.12
_refine_diff_density_max 0.305
_refine_diff_density_min -0.227
_refine_ls_extinction_method none
_refine_ls_goodness_of_fit_ref 1.032
_refine_ls_hydrogen_treatment constr
_refine_ls_matrix_type full
_refine_ls_number_parameters 308
_refine_ls_number_reflns 3828
_refine_ls_number_restraints 0
_refine_ls_restrained_S_all 1.032
_refine_ls_R_factor_all 0.0689
_refine_ls_R_factor_gt 0.0501
_refine_ls_shift/su_max_lt 0.001
_refine_ls_shift/su_mean 0.000
_refine_ls_structure_factor_coef Fsqd
_refine_ls_weighting_details 'calc w=1/[\s^2^(Fo^2^)+(0.0128P)^2^+2.0889P] where P=(Fo^2^+2Fc^2^)/3'
_refine_ls_weighting_scheme calc
_refine_ls_wR_factor_gt 0.1056
_refine_ls_wR_factor_ref 0.1123
_reflns_number_gt 2982
_reflns_number_total 3828
_reflns_threshold_expression I>2\s(I)
_cod_data_source_file hb6802.cif
_cod_data_source_block I
_cod_database_code 2235050
_cod_database_fobs_code 2235050

loop_
_symmetry_equiv_pos_as_xyz
'x, y, z'
'-x, -y, -z'

loop_
_atom_site_type_symbol
_atom_site_label
_atom_site_fract_x
_atom_site_fract_y
_atom_site_fract_z
_atom_site_U_iso_or_equiv
_atom_site_adp_type
_atom_site_calc_flag
_atom_site_refinement_flags
_atom_site_occupancy
_atom_site_symmetry_multiplicity
F F1 -0.3094(2) 1.07639(17) 0.96874(12) 0.0383(5) Uani d . 1 1
F F2 0.1740(2) 0.29331(13) 0.46224(11) 0.0282(4) Uani d . 1 1
O O1 0.2862(3) 1.22148(17) 0.70626(13) 0.0252(4) Uani d . 1 1
O O2 0.6812(3) 1.09304(16) 0.60777(12) 0.0209(4) Uani d . 1 1
N N1 1.5517(4) 1.7077(3) 0.98443(19) 0.0430(7) Uani d . 1 1
C C1 -0.1786(4) 1.0421(3) 0.90947(19) 0.0256(6) Uani d . 1 1
C C2 0.0215(4) 1.0968(3) 0.92571(19) 0.0235(6) Uani d . 1 1
H H2A 0.0668 1.1560 0.9778 0.028 Uiso calc R 1 1
C C3 0.1545(4) 1.0639(2) 0.86487(18) 0.0204(6) Uani d . 1 1
H H3A 0.2927 1.1003 0.8758 0.025 Uiso calc R 1 1
C C4 0.0899(4) 0.9781(2) 0.78753(17) 0.0181(6) Uani d . 1 1
C C5 -0.1138(4) 0.9222(3) 0.77510(18) 0.0216(6) Uani d . 1 1
H H5A -0.1603 0.8618 0.7239 0.026 Uiso calc R 1 1
C C6 -0.2491(4) 0.9536(3) 0.83625(19) 0.0251(6) Uani d . 1 1
H H6A -0.3871 0.9148 0.8278 0.030 Uiso calc R 1 1
C C7 0.2004(4) 0.4356(2) 0.59530(19) 0.0225(6) Uani d . 1 1
H H7A 0.1618 0.3693 0.6322 0.027 Uiso calc R 1 1
C C8 0.2424(4) 0.5575(2) 0.63458(18) 0.0204(6) Uani d . 1 1
H H8A 0.2313 0.5749 0.6992 0.025 Uiso calc R 1 1
C C9 0.3007(4) 0.6554(2) 0.58073(18) 0.0185(6) Uani d . 1 1
C C10 0.3164(4) 0.6277(2) 0.48615(18) 0.0205(6) Uani d . 1 1
H H10A 0.3577 0.6931 0.4487 0.025 Uiso calc R 1 1
C C11 0.2725(4) 0.5059(2) 0.44581(18) 0.0210(6) Uani d . 1 1
H H11A 0.2813 0.4872 0.3812 0.025 Uiso calc R 1 1
C C12 0.2160(4) 0.4130(2) 0.50176(19) 0.0206(6) Uani d . 1 1
C C13 0.2098(4) 0.8217(2) 0.68521(17) 0.0183(6) Uani d . 1 1
H H13A 0.1030 0.7600 0.7052 0.022 Uiso calc R 1 1
C C14 0.2329(4) 0.9455(2) 0.72000(17) 0.0179(6) Uani d . 1 1
C C15 0.3935(4) 1.0359(2) 0.69134(17) 0.0181(6) Uani d . 1 1
C C16 0.5288(4) 0.9990(2) 0.63103(17) 0.0181(6) Uani d . 1 1
C C17 0.5009(4) 0.8762(2) 0.59581(17) 0.0182(6) Uani d . 1 1
H H17A 0.5919 0.8531 0.5537 0.022 Uiso calc R 1 1
C C18 0.3390(4) 0.7864(2) 0.62211(17) 0.0188(6) Uani d . 1 1
C C19 0.4204(4) 1.1726(2) 0.71882(17) 0.0198(6) Uani d . 1 1
C C20 0.6148(4) 1.2424(2) 0.76212(17) 0.0214(6) Uani d . 1 1
H H20A 0.7079 1.1977 0.7764 0.026 Uiso calc R 1 1
C C21 0.6651(4) 1.3647(2) 0.78190(18) 0.0216(6) Uani d . 1 1
H H21A 0.5699 1.4077 0.7672 0.026 Uiso calc R 1 1
C C22 0.8547(4) 1.4389(2) 0.82446(18) 0.0216(6) Uani d . 1 1
C C23 0.8852(4) 1.5658(3) 0.84806(19) 0.0274(7) Uani d . 1 1
H H23A 0.7825 1.6040 0.8354 0.033 Uiso calc R 1 1
C C24 1.0628(4) 1.6374(3) 0.8896(2) 0.0292(7) Uani d . 1 1
H H24A 1.0814 1.7239 0.9054 0.035 Uiso calc R 1 1
C C25 1.2137(4) 1.5813(3) 0.90810(18) 0.0269(7) Uani d . 1 1
C C26 1.1865(4) 1.4552(3) 0.8842(2) 0.0295(7) Uani d . 1 1
H H26A 1.2891 1.4170 0.8971 0.035 Uiso calc R 1 1
C C27 1.0109(4) 1.3854(3) 0.8418(2) 0.0282(7) Uani d . 1 1
H H27A 0.9950 1.2996 0.8239 0.034 Uiso calc R 1 1
C C28 1.4004(5) 1.6533(3) 0.9511(2) 0.0325(7) Uani d . 1 1
C C29 0.8394(4) 1.0612(3) 0.55730(19) 0.0234(6) Uani d . 1 1
H H29A 0.9443 1.1364 0.5510 0.035 Uiso calc R 1 1
H H29B 0.7889 1.0205 0.4960 0.035 Uiso calc R 1 1
H H29C 0.8936 1.0048 0.5903 0.035 Uiso calc R 1 1

loop_
_atom_site_aniso_label
_atom_site_aniso_U_11
_atom_site_aniso_U_22
_atom_site_aniso_U_33
_atom_site_aniso_U_12
_atom_site_aniso_U_13
_atom_site_aniso_U_23
F1 0.0321(10) 0.0470(12) 0.0418(11) 0.0210(9) 0.0180(8) 0.0045(9)
F2 0.0287(9) 0.0151(9) 0.0386(10) 0.0049(7) 0.0016(7) -0.0046(7)
O1 0.0235(10) 0.0234(11) 0.0322(11) 0.0118(9) 0.0014(8) 0.0047(9)
O2 0.0191(9) 0.0167(10) 0.0261(10) 0.0039(8) 0.0083(8) -0.0002(8)
N1 0.0341(16) 0.0406(17) 0.0495(17) 0.0063(13) -0.0063(13) -0.0082(14)
C1 0.0269(15) 0.0285(17) 0.0281(16) 0.0161(13) 0.0122(12) 0.0100(13)
C2 0.0282(15) 0.0214(15) 0.0230(14) 0.0103(12) 0.0066(12) 0.0019(12)
C3 0.0202(14) 0.0192(15) 0.0232(14) 0.0065(11) 0.0020(11) 0.0044(11)
C4 0.0190(13) 0.0175(14) 0.0204(14) 0.0079(11) 0.0023(11) 0.0059(11)
C5 0.0200(14) 0.0239(16) 0.0230(14) 0.0078(12) -0.0001(11) 0.0061(12)
C6 0.0168(14) 0.0296(17) 0.0334(16) 0.0106(12) 0.0042(12) 0.0124(13)
C7 0.0206(14) 0.0173(15) 0.0319(16) 0.0076(11) 0.0036(12) 0.0056(12)
C8 0.0197(14) 0.0224(15) 0.0199(14) 0.0067(12) 0.0025(11) 0.0020(11)
C9 0.0124(12) 0.0184(15) 0.0241(14) 0.0032(11) -0.0006(10) 0.0014(11)
C10 0.0186(13) 0.0183(15) 0.0246(14) 0.0047(11) 0.0007(11) 0.0028(12)
C11 0.0178(14) 0.0231(15) 0.0218(14) 0.0069(11) 0.0019(11) -0.0025(12)
C12 0.0142(13) 0.0150(14) 0.0316(16) 0.0045(11) 0.0000(11) -0.0036(12)
C13 0.0160(13) 0.0183(15) 0.0195(13) 0.0023(11) 0.0000(11) 0.0030(11)
C14 0.0155(13) 0.0217(15) 0.0169(13) 0.0057(11) -0.0032(10) 0.0025(11)
C15 0.0174(13) 0.0193(15) 0.0175(13) 0.0043(11) -0.0025(11) 0.0023(11)
C16 0.0149(13) 0.0209(15) 0.0184(13) 0.0039(11) -0.0013(11) 0.0031(11)
C17 0.0171(13) 0.0205(15) 0.0175(13) 0.0064(11) 0.0008(10) 0.0003(11)
C18 0.0189(13) 0.0193(15) 0.0188(13) 0.0060(11) -0.0029(11) 0.0034(11)
C19 0.0243(14) 0.0209(15) 0.0161(13) 0.0087(12) 0.0051(11) 0.0027(11)
C20 0.0257(15) 0.0197(16) 0.0204(14) 0.0096(12) 0.0013(11) -0.0004(11)
C21 0.0245(14) 0.0210(16) 0.0214(14) 0.0108(12) 0.0062(11) -0.0005(12)
C22 0.0278(15) 0.0187(15) 0.0187(14) 0.0085(12) 0.0067(11) -0.0024(11)
C23 0.0279(16) 0.0258(17) 0.0288(16) 0.0097(13) 0.0046(12) -0.0029(13)
C24 0.0333(17) 0.0211(16) 0.0304(16) 0.0072(13) 0.0086(13) -0.0097(13)
C25 0.0271(15) 0.0295(17) 0.0204(14) 0.0034(13) 0.0034(12) -0.0039(12)
C26 0.0292(16) 0.0287(17) 0.0312(16) 0.0088(13) 0.0007(13) 0.0024(13)
C27 0.0312(16) 0.0199(15) 0.0326(16) 0.0057(13) -0.0002(13) 0.0016(13)
C28 0.0315(17) 0.0304(18) 0.0329(17) 0.0068(14) 0.0027(14) -0.0051(14)
C29 0.0192(14) 0.0241(16) 0.0265(15) 0.0047(12) 0.0046(11) 0.0026(12)

loop_
_atom_type_symbol
_atom_type_description
_atom_type_scat_dispersion_real
_atom_type_scat_dispersion_imag
_atom_type_scat_source
C C 0.0033 0.0016 'International Tables Vol C Tables 4.2.6.8 and 6.1.1.4'
H H 0.0000 0.0000 'International Tables Vol C Tables 4.2.6.8 and 6.1.1.4'
N N 0.0061 0.0033 'International Tables Vol C Tables 4.2.6.8 and 6.1.1.4'
O O 0.0106 0.0060 'International Tables Vol C Tables 4.2.6.8 and 6.1.1.4'
F F 0.0171 0.0103 'International Tables Vol C Tables 4.2.6.8 and 6.1.1.4'

loop_
_geom_angle_atom_site_label_1
_geom_angle_atom_site_label_2
_geom_angle_atom_site_label_3
_geom_angle
C16 O2 C29 118.1(2)
F1 C1 C6 119.2(2)
F1 C1 C2 118.5(3)
C6 C1 C2 122.3(3)
C3 C2 C1 118.7(3)
C3 C2 H2A 120.7
C1 C2 H2A 120.7
C2 C3 C4 121.2(2)
C2 C3 H3A 119.4
C4 C3 H3A 119.4
C3 C4 C5 118.2(2)
C3 C4 C14 121.3(2)
C5 C4 C14 120.5(2)
C6 C5 C4 121.2(3)
C6 C5 H5A 119.4
C4 C5 H5A 119.4
C1 C6 C5 118.4(3)
C1 C6 H6A 120.8
C5 C6 H6A 120.8
C12 C7 C8 118.3(3)
C12 C7 H7A 120.9
C8 C7 H7A 120.9
C7 C8 C9 121.1(2)
C7 C8 H8A 119.5
C9 C8 H8A 119.5
C10 C9 C8 118.5(2)
C10 C9 C18 120.2(2)
C8 C9 C18 121.2(2)
C11 C10 C9 121.0(3)
C11 C10 H10A 119.5
C9 C10 H10A 119.5
C12 C11 C10 118.3(2)
C12 C11 H11A 120.9
C10 C11 H11A 120.9
F2 C12 C7 118.8(2)
F2 C12 C11 118.3(2)
C7 C12 C11 122.9(2)
C18 C13 C14 121.7(2)
C18 C13 H13A 119.1
C14 C13 H13A 119.1
C13 C14 C15 118.8(2)
C13 C14 C4 119.5(2)
C15 C14 C4 121.7(2)
C16 C15 C14 119.2(2)
C16 C15 C19 118.3(2)
C14 C15 C19 122.5(2)
O2 C16 C17 123.8(2)
O2 C16 C15 115.1(2)
C17 C16 C15 121.1(2)
C16 C17 C18 120.0(2)
C16 C17 H17A 120.0
C18 C17 H17A 120.0
C13 C18 C17 119.1(2)
C13 C18 C9 120.3(2)
C17 C18 C9 120.5(2)
O1 C19 C20 122.5(2)
O1 C19 C15 120.8(2)
C20 C19 C15 116.7(2)
C21 C20 C19 123.0(3)
C21 C20 H20A 118.5
C19 C20 H20A 118.5
C20 C21 C22 125.6(3)
C20 C21 H21A 117.2
C22 C21 H21A 117.2
C23 C22 C27 118.2(3)
C23 C22 C21 120.4(2)
C27 C22 C21 121.5(2)
C24 C23 C22 121.3(3)
C24 C23 H23A 119.4
C22 C23 H23A 119.4
C23 C24 C25 119.4(3)
C23 C24 H24A 120.3
C25 C24 H24A 120.3
C26 C25 C24 120.1(3)
C26 C25 C28 119.2(3)
C24 C25 C28 120.8(3)
C27 C26 C25 120.0(3)
C27 C26 H26A 120.0
C25 C26 H26A 120.0
C26 C27 C22 121.0(3)
C26 C27 H27A 119.5
C22 C27 H27A 119.5
N1 C28 C25 177.9(3)
O2 C29 H29A 109.5
O2 C29 H29B 109.5
H29A C29 H29B 109.5
O2 C29 H29C 109.5
H29A C29 H29C 109.5
H29B C29 H29C 109.5

loop_
_geom_bond_atom_site_label_1
_geom_bond_atom_site_label_2
_geom_bond_distance
F1 C1 1.360(3)
F2 C12 1.364(3)
O1 C19 1.221(3)
O2 C16 1.367(3)
O2 C29 1.429(3)
N1 C28 1.150(4)
C1 C6 1.375(4)
C1 C2 1.380(4)
C2 C3 1.379(4)
C2 H2A 0.9500
C3 C4 1.396(4)
C3 H3A 0.9500
C4 C5 1.400(4)
C4 C14 1.490(4)
C5 C6 1.387(4)
C5 H5A 0.9500
C6 H6A 0.9500
C7 C12 1.373(4)
C7 C8 1.385(4)
C7 H7A 0.9500
C8 C9 1.398(4)
C8 H8A 0.9500
C9 C10 1.394(4)
C9 C18 1.488(4)
C10 C11 1.388(4)
C10 H10A 0.9500
C11 C12 1.374(4)
C11 H11A 0.9500
C13 C18 1.390(4)
C13 C14 1.398(4)
C13 H13A 0.9500
C14 C15 1.406(4)
C15 C16 1.403(4)
C15 C19 1.510(4)
C16 C17 1.385(4)
C17 C18 1.394(4)
C17 H17A 0.9500
C19 C20 1.479(4)
C20 C21 1.328(4)
C20 H20A 0.9500
C21 C22 1.464(4)
C21 H21A 0.9500
C22 C23 1.392(4)
C22 C27 1.404(4)
C23 C24 1.387(4)
C23 H23A 0.9500
C24 C25 1.395(4)
C24 H24A 0.9500
C25 C26 1.387(4)
C25 C28 1.443(4)
C26 C27 1.376(4)
C26 H26A 0.9500
C27 H27A 0.9500
C29 H29A 0.9800
C29 H29B 0.9800
C29 H29C 0.9800

loop_
_geom_hbond_atom_site_label_D
_geom_hbond_atom_site_label_H
_geom_hbond_atom_site_label_A
_geom_hbond_site_symmetry_A
_geom_hbond_distance_DH
_geom_hbond_distance_HA
_geom_hbond_distance_DA
_geom_hbond_angle_DHA
_geom_hbond_publ_flag
C7 H7A O1 1_545 0.95 2.40 3.213(3) 143 yes
C29 H29A F2 1_665 0.98 2.54 3.447(3) 155 yes
C29 H29B Cg1 2_676 0.98 2.75 3.521(3) 136 yes

loop_
_geom_torsion_atom_site_label_1
_geom_torsion_atom_site_label_2
_geom_torsion_atom_site_label_3
_geom_torsion_atom_site_label_4
_geom_torsion
F1 C1 C2 C3 -178.9(2)
C6 C1 C2 C3 1.8(4)
C1 C2 C3 C4 0.7(4)
C2 C3 C4 C5 -2.5(4)
C2 C3 C4 C14 177.9(2)
C3 C4 C5 C6 1.8(4)
C14 C4 C5 C6 -178.6(2)
F1 C1 C6 C5 178.3(2)
C2 C1 C6 C5 -2.5(4)
C4 C5 C6 C1 0.6(4)
C12 C7 C8 C9 -0.5(4)
C7 C8 C9 C10 -0.1(4)
C7 C8 C9 C18 177.8(2)
C8 C9 C10 C11 0.9(4)
C18 C9 C10 C11 -177.1(2)
C9 C10 C11 C12 -1.0(4)
C8 C7 C12 F2 -179.7(2)
C8 C7 C12 C11 0.5(4)
C10 C11 C12 F2 -179.6(2)
C10 C11 C12 C7 0.3(4)
C18 C13 C14 C15 -1.2(4)
C18 C13 C14 C4 180.0(2)
C3 C4 C14 C13 137.4(3)
C5 C4 C14 C13 -42.2(3)
C3 C4 C14 C15 -41.4(4)
C5 C4 C14 C15 139.0(3)
C13 C14 C15 C16 -1.9(4)
C4 C14 C15 C16 176.9(2)
C13 C14 C15 C19 174.7(2)
C4 C14 C15 C19 -6.5(4)
C29 O2 C16 C17 -11.4(3)
C29 O2 C16 C15 171.4(2)
C14 C15 C16 O2 -179.3(2)
C19 C15 C16 O2 4.0(3)
C14 C15 C16 C17 3.3(4)
C19 C15 C16 C17 -173.4(2)
O2 C16 C17 C18 -178.8(2)
C15 C16 C17 C18 -1.7(4)
C14 C13 C18 C17 2.8(4)
C14 C13 C18 C9 -175.0(2)
C16 C17 C18 C13 -1.3(4)
C16 C17 C18 C9 176.5(2)
C10 C9 C18 C13 134.0(3)
C8 C9 C18 C13 -43.9(4)
C10 C9 C18 C17 -43.7(3)
C8 C9 C18 C17 138.3(3)
C16 C15 C19 O1 124.0(3)
C14 C15 C19 O1 -52.6(4)
C16 C15 C19 C20 -56.7(3)
C14 C15 C19 C20 126.7(3)
O1 C19 C20 C21 -7.0(4)
C15 C19 C20 C21 173.7(2)
C19 C20 C21 C22 -179.9(2)
C20 C21 C22 C23 -175.3(3)
C20 C21 C22 C27 5.3(4)
C27 C22 C23 C24 -1.6(4)
C21 C22 C23 C24 179.1(3)
C22 C23 C24 C25 0.0(4)
C23 C24 C25 C26 0.6(4)
C23 C24 C25 C28 179.8(3)
C24 C25 C26 C27 0.4(4)
C28 C25 C26 C27 -178.9(3)
C25 C26 C27 C22 -2.0(4)
C23 C22 C27 C26 2.5(4)
C21 C22 C27 C26 -178.1(3)

loop_
_cod_related_entry_id
_cod_related_entry_database
_cod_related_entry_code
1 ChemSpider 30657766
